data_4107343
loop_
_publ_author_name
'Kurt F. Hirsekorn'
'Elliott B. Hulley'
'Peter T. Wolczanski'
'Thomas R. Cundari'

_publ_section_title
;
 Olefin Substitution in (silox)3M(olefin) (silox =tBu3SiO; M = Nb, Ta):
 The Role of Density of States in Second vs Third Row Transition Metal
 Reactivity
;
_journal_name_full 'Journal of the American Chemical Society'
_journal_page_first 1183
_journal_page_last 1196
_journal_paper_doi 10.1021/ja074972j
_journal_volume 130
_journal_year 2008
_chemical_formula_moiety 'C38 H85 O3 Si3 Ta'
_chemical_formula_sum 'C80 H180 O7 Si6 Ta2'
_chemical_formula_weight 1784.68
_chemical_name_systematic
; 
 ? 
;
_space_group_IT_number 7
_symmetry_cell_setting monoclinic
_symmetry_space_group_name_Hall 'P -2yc'
_symmetry_space_group_name_H-M 'P 1 c 1'
_atom_sites_solution_hydrogens geom
_atom_sites_solution_primary direct
_atom_sites_solution_secondary difmap
_audit_creation_method SHELXL-97
_cell_angle_alpha 90.00
_cell_angle_beta 111.970(3)
_cell_angle_gamma 90.00
_cell_formula_units_Z 2
_cell_length_a 24.2852(13)
_cell_length_b 8.8145(5)
_cell_length_c 23.9509(13)
_cell_measurement_reflns_used 7818
_cell_measurement_temperature 173(2)
_cell_measurement_theta_max 30.67
_cell_measurement_theta_min 2.33
_cell_volume 4754.7(5)
_computing_cell_refinement 'Bruker SAINT+'
_computing_data_collection 'Bruker APEX2'
_computing_data_reduction 'Bruker SAINT+'
_computing_molecular_graphics 'Bruker SHELXTL'
_computing_publication_material 'Bruker SHELXTL'
_computing_structure_refinement 'SHELXL-97 (Sheldrick, 1997)'
_computing_structure_solution 'SHELXS-97 (Sheldrick, 1990)'
_diffrn_ambient_temperature 173(2)
_diffrn_measured_fraction_theta_full 0.944
_diffrn_measured_fraction_theta_max 0.944
_diffrn_measurement_device_type 'Bruker X8 APEX II diffractometer'
_diffrn_measurement_method 'phi and omega scans'
_diffrn_radiation_monochromator graphite
_diffrn_radiation_source 'fine-focus sealed tube'
_diffrn_radiation_type MoK\a
_diffrn_radiation_wavelength 0.71073
_diffrn_reflns_av_R_equivalents 0.0316
_diffrn_reflns_av_sigmaI/netI 0.0544
_diffrn_reflns_limit_h_max 37
_diffrn_reflns_limit_h_min -33
_diffrn_reflns_limit_k_max 13
_diffrn_reflns_limit_k_min -14
_diffrn_reflns_limit_l_max 37
_diffrn_reflns_limit_l_min -38
_diffrn_reflns_number 79419
_diffrn_reflns_theta_full 35.28
_diffrn_reflns_theta_max 35.28
_diffrn_reflns_theta_min 1.71
_exptl_absorpt_coefficient_mu 2.420
_exptl_absorpt_correction_T_max 0.8886
_exptl_absorpt_correction_T_min 0.5830
_exptl_absorpt_correction_type multi-scan
_exptl_crystal_colour yellow
_exptl_crystal_density_diffrn 1.247
_exptl_crystal_density_meas 0
_exptl_crystal_description plate
_exptl_crystal_F_000 1892
_exptl_crystal_size_max 0.25
_exptl_crystal_size_mid 0.20
_exptl_crystal_size_min 0.05
_refine_diff_density_max 1.271
_refine_diff_density_min -0.833
_refine_diff_density_rms 0.098
_refine_ls_abs_structure_details 'Flack H D (1983), Acta Cryst. A39, 876-881'
_refine_ls_abs_structure_Flack 0.503(3)
_refine_ls_extinction_method none
_refine_ls_goodness_of_fit_ref 1.015
_refine_ls_hydrogen_treatment riding
_refine_ls_matrix_type full
_refine_ls_number_parameters 886
_refine_ls_number_reflns 35142
_refine_ls_number_restraints 24
_refine_ls_restrained_S_all 1.015
_refine_ls_R_factor_all 0.0484
_refine_ls_R_factor_gt 0.0312
_refine_ls_shift/su_max 2.035
_refine_ls_shift/su_mean 0.141
_refine_ls_structure_factor_coef Fsqd
_refine_ls_weighting_details 'calc w=1/[\s^2^(Fo^2^)+(0.0254P)^2^+0.0000P] where P=(Fo^2^+2Fc^2^)/3'
_refine_ls_weighting_scheme calc
_refine_ls_wR_factor_gt 0.0616
_refine_ls_wR_factor_ref 0.0651
_reflns_number_gt 27820
_reflns_number_total 35142
_reflns_threshold_expression >2sigma(I)
_cod_data_source_file ja074972j-file002.cif
_cod_data_source_block kh7
_cod_original_sg_symbol_H-M 'P 1 2/c 1'
_cod_database_code 4107343

loop_
_symmetry_equiv_pos_as_xyz
'x, y, z'
'x, -y, z+1/2'

loop_
_atom_site_label
_atom_site_type_symbol
_atom_site_fract_x
_atom_site_fract_y
_atom_site_fract_z
_atom_site_U_iso_or_equiv
_atom_site_adp_type
_atom_site_occupancy
_atom_site_symmetry_multiplicity
_atom_site_calc_flag
_atom_site_refinement_flags
_atom_site_disorder_assembly
_atom_site_disorder_group
Ta1 Ta 0.462405(3) 0.702629(9) 0.260884(3) 0.01908(2) Uani 1 1 d . . .
Si1 Si 0.59977(3) 0.80347(7) 0.24922(4) 0.02438(19) Uani 1 1 d . . .
Si2 Si 0.33967(3) 0.80202(7) 0.12794(3) 0.01758(16) Uani 1 1 d . . .
Si3 Si 0.44584(3) 0.82254(7) 0.39497(3) 0.01990(17) Uani 1 1 d . . .
O1 O 0.53155(8) 0.7681(2) 0.24808(8) 0.0263(4) Uani 1 1 d . A .
O2 O 0.39609(7) 0.76963(19) 0.19253(8) 0.0226(4) Uani 1 1 d . A .
O3 O 0.45795(8) 0.77030(19) 0.33321(8) 0.0243(4) Uani 1 1 d . A .
C1 C 0.49334(16) 0.4757(3) 0.2837(2) 0.0639(12) Uani 1 1 d U A .
C2 C 0.4272(3) 0.4746(5) 0.2607(3) 0.0503(19) Uani 0.606(7) 1 d PU A 1
C2' C 0.4502(4) 0.4738(7) 0.2330(4) 0.047(3) Uani 0.394(7) 1 d PU A 2
C3 C 0.65533(12) 0.6976(3) 0.31679(12) 0.0371(7) Uani 1 1 d . A .
C4 C 0.65693(13) 0.5250(3) 0.30510(15) 0.0535(9) Uani 1 1 d . . .
H4A H 0.6858 0.4760 0.3408 0.080 Uiso 1 1 calc R A .
H4B H 0.6685 0.5084 0.2705 0.080 Uiso 1 1 calc R . .
H4C H 0.6175 0.4814 0.2966 0.080 Uiso 1 1 calc R . .
C5 C 0.63715(17) 0.7102(4) 0.37173(15) 0.0544(12) Uani 1 1 d . . .
H5A H 0.6657 0.6546 0.4057 0.082 Uiso 1 1 calc R A .
H5B H 0.5975 0.6668 0.3617 0.082 Uiso 1 1 calc R . .
H5C H 0.6367 0.8172 0.3827 0.082 Uiso 1 1 calc R . .
C6 C 0.71994(14) 0.7582(4) 0.33548(15) 0.0532(10) Uani 1 1 d . . .
H6A H 0.7464 0.6993 0.3697 0.080 Uiso 1 1 calc R A .
H6B H 0.7212 0.8652 0.3469 0.080 Uiso 1 1 calc R . .
H6C H 0.7329 0.7481 0.3015 0.080 Uiso 1 1 calc R . .
C7 C 0.60770(10) 1.0189(3) 0.25646(12) 0.0342(6) Uani 1 1 d . A .
C8 C 0.55027(13) 1.0994(3) 0.21610(16) 0.0469(9) Uani 1 1 d . . .
H8A H 0.5558 1.2095 0.2205 0.070 Uiso 1 1 calc R A .
H8B H 0.5175 1.0688 0.2281 0.070 Uiso 1 1 calc R . .
H8C H 0.5410 1.0710 0.1740 0.070 Uiso 1 1 calc R . .
C9 C 0.61883(13) 1.0709(4) 0.32169(14) 0.0553(8) Uani 1 1 d . . .
H9A H 0.6227 1.1816 0.3242 0.083 Uiso 1 1 calc R A .
H9B H 0.6555 1.0245 0.3495 0.083 Uiso 1 1 calc R . .
H9C H 0.5854 1.0396 0.3325 0.083 Uiso 1 1 calc R . .
C10 C 0.66017(12) 1.0814(3) 0.24127(14) 0.0436(8) Uani 1 1 d . . .
H10A H 0.6616 1.1921 0.2453 0.065 Uiso 1 1 calc R A .
H10B H 0.6546 1.0537 0.1999 0.065 Uiso 1 1 calc R . .
H10C H 0.6975 1.0379 0.2691 0.065 Uiso 1 1 calc R . .
C11 C 0.60196(11) 0.7280(3) 0.17415(11) 0.0295(6) Uani 1 1 d . A .
C12 C 0.66660(12) 0.7188(3) 0.17586(14) 0.0432(8) Uani 1 1 d . . .
H12A H 0.6659 0.6808 0.1372 0.065 Uiso 1 1 calc R A .
H12B H 0.6899 0.6498 0.2081 0.065 Uiso 1 1 calc R . .
H12C H 0.6846 0.8200 0.1834 0.065 Uiso 1 1 calc R . .
C13 C 0.56747(13) 0.8349(3) 0.12141(12) 0.0424(7) Uani 1 1 d . . .
H13A H 0.5687 0.7941 0.0838 0.064 Uiso 1 1 calc R A .
H13B H 0.5857 0.9358 0.1289 0.064 Uiso 1 1 calc R . .
H13C H 0.5261 0.8425 0.1181 0.064 Uiso 1 1 calc R . .
C14 C 0.57399(13) 0.5704(3) 0.15854(14) 0.0416(8) Uani 1 1 d . . .
H14A H 0.5753 0.5372 0.1200 0.062 Uiso 1 1 calc R A .
H14B H 0.5326 0.5746 0.1554 0.062 Uiso 1 1 calc R . .
H14C H 0.5961 0.4985 0.1902 0.062 Uiso 1 1 calc R . .
C15 C 0.34221(11) 1.0167(3) 0.11558(12) 0.0278(7) Uani 1 1 d . A .
C16 C 0.35286(15) 1.1029(3) 0.17442(13) 0.0423(9) Uani 1 1 d . . .
H16A H 0.3535 1.2122 0.1672 0.063 Uiso 1 1 calc R A .
H16B H 0.3910 1.0718 0.2049 0.063 Uiso 1 1 calc R . .
H16C H 0.3209 1.0797 0.1887 0.063 Uiso 1 1 calc R . .
C17 C 0.39550(13) 1.0558(3) 0.09692(13) 0.0426(9) Uani 1 1 d . . .
H17A H 0.3962 1.1653 0.0901 0.064 Uiso 1 1 calc R A .
H17B H 0.3912 1.0014 0.0598 0.064 Uiso 1 1 calc R . .
H17C H 0.4327 1.0253 0.1291 0.064 Uiso 1 1 calc R . .
C18 C 0.28582(14) 1.0808(3) 0.06654(13) 0.0410(9) Uani 1 1 d . . .
H18A H 0.2904 1.1903 0.0627 0.061 Uiso 1 1 calc R A .
H18B H 0.2515 1.0618 0.0777 0.061 Uiso 1 1 calc R . .
H18C H 0.2796 1.0312 0.0280 0.061 Uiso 1 1 calc R . .
C19 C 0.35331(12) 0.6831(3) 0.06730(12) 0.0267(6) Uani 1 1 d . A .
C20 C 0.33913(14) 0.5167(3) 0.06965(13) 0.0398(8) Uani 1 1 d . . .
H20A H 0.3477 0.4618 0.0382 0.060 Uiso 1 1 calc R A .
H20B H 0.2970 0.5051 0.0631 0.060 Uiso 1 1 calc R . .
H20C H 0.3635 0.4753 0.1092 0.060 Uiso 1 1 calc R . .
C21 C 0.41999(14) 0.6896(3) 0.07718(13) 0.0402(9) Uani 1 1 d . . .
H21A H 0.4271 0.6285 0.0464 0.060 Uiso 1 1 calc R A .
H21B H 0.4436 0.6495 0.1172 0.060 Uiso 1 1 calc R . .
H21C H 0.4315 0.7950 0.0743 0.060 Uiso 1 1 calc R . .
C22 C 0.31700(13) 0.7390(4) 0.00223(11) 0.0313(7) Uani 1 1 d . . .
H22A H 0.3260 0.6750 -0.0267 0.047 Uiso 1 1 calc R A .
H22B H 0.3276 0.8444 -0.0021 0.047 Uiso 1 1 calc R . .
H22C H 0.2745 0.7328 -0.0055 0.047 Uiso 1 1 calc R . .
C23 C 0.26671(11) 0.7418(3) 0.13608(12) 0.0259(6) Uani 1 1 d . A .
C24 C 0.21484(13) 0.7302(4) 0.07449(13) 0.0352(7) Uani 1 1 d . . .
H24A H 0.1786 0.7005 0.0805 0.053 Uiso 1 1 calc R A .
H24B H 0.2243 0.6539 0.0496 0.053 Uiso 1 1 calc R . .
H24C H 0.2088 0.8288 0.0542 0.053 Uiso 1 1 calc R . .
C25 C 0.27389(12) 0.5845(3) 0.16710(12) 0.0348(7) Uani 1 1 d . . .
H25A H 0.2365 0.5560 0.1711 0.052 Uiso 1 1 calc R A .
H25B H 0.3056 0.5896 0.2071 0.052 Uiso 1 1 calc R . .
H25C H 0.2841 0.5085 0.1427 0.052 Uiso 1 1 calc R . .
C26 C 0.24880(13) 0.8558(4) 0.17477(13) 0.0422(8) Uani 1 1 d . . .
H26A H 0.2116 0.8230 0.1781 0.063 Uiso 1 1 calc R A .
H26B H 0.2433 0.9562 0.1559 0.063 Uiso 1 1 calc R . .
H26C H 0.2801 0.8610 0.2150 0.063 Uiso 1 1 calc R . .
C27 C 0.37477(13) 0.7205(3) 0.39118(13) 0.0332(7) Uani 1 1 d . A .
C28 C 0.32757(14) 0.7273(5) 0.32694(14) 0.0496(10) Uani 1 1 d . . .
H28A H 0.2917 0.6741 0.3257 0.074 Uiso 1 1 calc R A .
H28B H 0.3430 0.6787 0.2990 0.074 Uiso 1 1 calc R . .
H28C H 0.3179 0.8335 0.3152 0.074 Uiso 1 1 calc R . .
C29 C 0.38775(15) 0.5507(3) 0.40751(15) 0.0514(9) Uani 1 1 d . . .
H29A H 0.3511 0.4999 0.4054 0.077 Uiso 1 1 calc R A .
H29B H 0.4176 0.5420 0.4484 0.077 Uiso 1 1 calc R . .
H29C H 0.4027 0.5029 0.3790 0.077 Uiso 1 1 calc R . .
C30 C 0.34700(14) 0.7875(4) 0.43403(14) 0.0437(9) Uani 1 1 d . . .
H30A H 0.3112 0.7301 0.4301 0.066 Uiso 1 1 calc R A .
H30B H 0.3365 0.8939 0.4236 0.066 Uiso 1 1 calc R . .
H30C H 0.3756 0.7809 0.4756 0.066 Uiso 1 1 calc R . .
C31 C 0.51398(12) 0.7613(3) 0.46404(12) 0.0320(7) Uani 1 1 d . A .
C32 C 0.50150(14) 0.7642(4) 0.52254(13) 0.0443(8) Uani 1 1 d . . .
H32A H 0.5373 0.7332 0.5564 0.066 Uiso 1 1 calc R A .
H32B H 0.4690 0.6941 0.5189 0.066 Uiso 1 1 calc R . .
H32C H 0.4903 0.8672 0.5296 0.066 Uiso 1 1 calc R . .
C33 C 0.56727(13) 0.8676(4) 0.47411(16) 0.0536(10) Uani 1 1 d . . .
H33A H 0.6012 0.8330 0.5092 0.080 Uiso 1 1 calc R A .
H33B H 0.5567 0.9711 0.4811 0.080 Uiso 1 1 calc R . .
H33C H 0.5778 0.8661 0.4384 0.080 Uiso 1 1 calc R . .
C34 C 0.53462(15) 0.6007(4) 0.45493(15) 0.0521(10) Uani 1 1 d . . .
H34A H 0.5696 0.5725 0.4902 0.078 Uiso 1 1 calc R A .
H34B H 0.5447 0.5998 0.4190 0.078 Uiso 1 1 calc R . .
H34C H 0.5026 0.5279 0.4498 0.078 Uiso 1 1 calc R . .
C35 C 0.43660(12) 1.0387(3) 0.38799(12) 0.0289(6) Uani 1 1 d . A .
C36 C 0.44168(14) 1.1168(3) 0.44736(13) 0.0391(7) Uani 1 1 d . . .
H36A H 0.4363 1.2264 0.4409 0.059 Uiso 1 1 calc R A .
H36B H 0.4810 1.0965 0.4782 0.059 Uiso 1 1 calc R . .
H36C H 0.4110 1.0770 0.4607 0.059 Uiso 1 1 calc R . .
C37 C 0.48240(14) 1.1082(3) 0.36514(14) 0.0451(8) Uani 1 1 d . . .
H37A H 0.4768 1.2183 0.3613 0.068 Uiso 1 1 calc R A .
H37B H 0.4771 1.0647 0.3258 0.068 Uiso 1 1 calc R . .
H37C H 0.5226 1.0857 0.3938 0.068 Uiso 1 1 calc R . .
C38 C 0.37462(14) 1.0811(4) 0.34019(14) 0.0474(9) Uani 1 1 d . . .
H38A H 0.3708 1.1918 0.3371 0.071 Uiso 1 1 calc R A .
H38B H 0.3434 1.0394 0.3524 0.071 Uiso 1 1 calc R . .
H38C H 0.3707 1.0388 0.3010 0.071 Uiso 1 1 calc R . .
Ta1A Ta 0.991143(3) 0.307832(9) 0.154703(3) 0.01779(2) Uani 1 1 d . . .
Si1A Si 1.00664(3) 0.18474(7) 0.02066(3) 0.01848(17) Uani 1 1 d . . .
Si2A Si 0.85104(4) 0.20987(7) 0.16028(4) 0.02287(19) Uani 1 1 d . . .
Si3A Si 1.11096(4) 0.20686(7) 0.28975(3) 0.01768(17) Uani 1 1 d . . .
O1A O 0.99363(8) 0.2365(2) 0.08154(8) 0.0240(4) Uani 1 1 d . B .
O2A O 0.91878(8) 0.2425(2) 0.16177(8) 0.0235(4) Uani 1 1 d . B .
O3A O 1.05544(8) 0.2423(2) 0.22374(7) 0.0212(4) Uani 1 1 d . B .
C1A C 1.0238(2) 0.5314(4) 0.1454(2) 0.0404(11) Uani 0.698(5) 1 d PU B 1
C2A C 0.9745(2) 0.5408(5) 0.1627(3) 0.0533(13) Uani 0.698(5) 1 d PU B 1
C1A' C 1.0123(5) 0.5404(11) 0.1784(5) 0.037(3) Uani 0.302(5) 1 d PU B 2
C2A' C 0.9560(5) 0.5349(9) 0.1222(4) 0.040(3) Uani 0.302(5) 1 d PU B 2
C3A C 1.08284(13) 0.2711(3) 0.02910(12) 0.0270(7) Uani 1 1 d . B .
C4A C 1.07866(14) 0.4408(3) 0.01819(14) 0.0432(8) Uani 1 1 d . . .
H4AA H 1.1177 0.4802 0.0222 0.065 Uiso 1 1 calc R B .
H4AB H 1.0656 0.4902 0.0478 0.065 Uiso 1 1 calc R . .
H4AC H 1.0500 0.4616 -0.0225 0.065 Uiso 1 1 calc R . .
C5A C 1.12731(15) 0.2515(5) 0.09470(15) 0.0490(10) Uani 1 1 d . . .
H5AA H 1.1658 0.2947 0.0987 0.074 Uiso 1 1 calc R B .
H5AB H 1.1321 0.1434 0.1049 0.074 Uiso 1 1 calc R . .
H5AC H 1.1122 0.3041 0.1221 0.074 Uiso 1 1 calc R . .
C6A C 1.10984(14) 0.1968(4) -0.01313(14) 0.0392(9) Uani 1 1 d . . .
H6AA H 1.1479 0.2451 -0.0074 0.059 Uiso 1 1 calc R B .
H6AB H 1.0826 0.2096 -0.0550 0.059 Uiso 1 1 calc R . .
H6AC H 1.1161 0.0884 -0.0038 0.059 Uiso 1 1 calc R . .
C7A C 1.00722(13) -0.0316(3) 0.02155(13) 0.0322(7) Uani 1 1 d . B .
C8A C 0.95460(14) -0.0932(3) 0.03764(14) 0.0436(7) Uani 1 1 d . . .
H8AA H 0.9548 -0.2043 0.0369 0.065 Uiso 1 1 calc R B .
H8AB H 0.9170 -0.0557 0.0082 0.065 Uiso 1 1 calc R . .
H8AC H 0.9591 -0.0581 0.0779 0.065 Uiso 1 1 calc R . .
C9A C 1.06460(15) -0.0946(4) 0.07017(15) 0.0522(8) Uani 1 1 d . . .
H9AA H 1.0634 -0.2057 0.0694 0.078 Uiso 1 1 calc R B .
H9AB H 1.0676 -0.0585 0.1099 0.078 Uiso 1 1 calc R . .
H9AC H 1.0991 -0.0595 0.0620 0.078 Uiso 1 1 calc R . .
C10A C 1.00129(15) -0.1024(3) -0.03886(15) 0.0433(8) Uani 1 1 d . . .
H10D H 1.0008 -0.2132 -0.0357 0.065 Uiso 1 1 calc R B .
H10E H 1.0350 -0.0713 -0.0492 0.065 Uiso 1 1 calc R . .
H10F H 0.9643 -0.0679 -0.0702 0.065 Uiso 1 1 calc R . .
C11A C 0.94437(12) 0.2664(3) -0.04844(12) 0.0262(6) Uani 1 1 d . B .
C12A C 0.96232(13) 0.2710(4) -0.10452(12) 0.0347(7) Uani 1 1 d . . .
H12D H 0.9297 0.3144 -0.1388 0.052 Uiso 1 1 calc R B .
H12E H 0.9706 0.1678 -0.1145 0.052 Uiso 1 1 calc R . .
H12F H 0.9979 0.3338 -0.0955 0.052 Uiso 1 1 calc R . .
C13A C 0.88693(14) 0.1745(4) -0.06601(15) 0.0454(9) Uani 1 1 d . . .
H13D H 0.8566 0.2202 -0.1015 0.068 Uiso 1 1 calc R B .
H13E H 0.8730 0.1745 -0.0325 0.068 Uiso 1 1 calc R . .
H13F H 0.8944 0.0700 -0.0752 0.068 Uiso 1 1 calc R . .
C14A C 0.92877(14) 0.4295(3) -0.03635(14) 0.0418(8) Uani 1 1 d . . .
H14D H 0.8973 0.4694 -0.0725 0.063 Uiso 1 1 calc R B .
H14E H 0.9641 0.4939 -0.0261 0.063 Uiso 1 1 calc R . .
H14F H 0.9149 0.4290 -0.0028 0.063 Uiso 1 1 calc R . .
C15A C 0.85733(10) 0.0257(3) 0.20424(12) 0.0290(5) Uani 1 1 d . B .
C16A C 0.88658(12) 0.0515(3) 0.27223(12) 0.0409(7) Uani 1 1 d . . .
H16D H 0.8890 -0.0450 0.2933 0.061 Uiso 1 1 calc R B .
H16E H 0.8628 0.1236 0.2849 0.061 Uiso 1 1 calc R . .
H16F H 0.9266 0.0925 0.2820 0.061 Uiso 1 1 calc R . .
C17A C 0.89681(13) -0.0901(3) 0.18902(16) 0.0411(8) Uani 1 1 d . . .
H17D H 0.8993 -0.1832 0.2122 0.062 Uiso 1 1 calc R B .
H17E H 0.9367 -0.0476 0.1992 0.062 Uiso 1 1 calc R . .
H17F H 0.8797 -0.1134 0.1459 0.062 Uiso 1 1 calc R . .
C18A C 0.79655(13) -0.0526(3) 0.19215(15) 0.0423(8) Uani 1 1 d . . .
H18D H 0.8029 -0.1459 0.2160 0.063 Uiso 1 1 calc R B .
H18E H 0.7777 -0.0774 0.1493 0.063 Uiso 1 1 calc R . .
H18F H 0.7708 0.0162 0.2035 0.063 Uiso 1 1 calc R . .
C19A C 0.80035(11) 0.1898(3) 0.07694(11) 0.0338(6) Uani 1 1 d . B .
C20A C 0.81476(17) 0.3157(4) 0.03992(15) 0.0454(10) Uani 1 1 d . . .
H20D H 0.7889 0.3050 -0.0026 0.068 Uiso 1 1 calc R B .
H20E H 0.8563 0.3071 0.0441 0.068 Uiso 1 1 calc R . .
H20F H 0.8082 0.4151 0.0547 0.068 Uiso 1 1 calc R . .
C21A C 0.81183(12) 0.0369(4) 0.05137(13) 0.0474(8) Uani 1 1 d . . .
H21D H 0.7856 0.0284 0.0089 0.071 Uiso 1 1 calc R B .
H21E H 0.8039 -0.0469 0.0742 0.071 Uiso 1 1 calc R . .
H21F H 0.8533 0.0324 0.0548 0.071 Uiso 1 1 calc R . .
C22A C 0.73305(14) 0.1961(4) 0.06458(15) 0.0494(10) Uani 1 1 d . . .
H22D H 0.7104 0.1844 0.0213 0.074 Uiso 1 1 calc R B .
H22E H 0.7234 0.2940 0.0781 0.074 Uiso 1 1 calc R . .
H22F H 0.7228 0.1140 0.0865 0.074 Uiso 1 1 calc R . .
C23A C 0.82643(10) 0.3783(3) 0.19678(11) 0.0288(5) Uani 1 1 d . B .
C24A C 0.77326(12) 0.3381(3) 0.21476(13) 0.0370(6) Uani 1 1 d . . .
H24D H 0.7623 0.4271 0.2329 0.056 Uiso 1 1 calc R B .
H24E H 0.7844 0.2547 0.2439 0.056 Uiso 1 1 calc R . .
H24F H 0.7394 0.3072 0.1789 0.056 Uiso 1 1 calc R . .
C25A C 0.80720(12) 0.5161(3) 0.15477(13) 0.0418(7) Uani 1 1 d . . .
H25D H 0.7950 0.5983 0.1752 0.063 Uiso 1 1 calc R B .
H25E H 0.7738 0.4877 0.1180 0.063 Uiso 1 1 calc R . .
H25F H 0.8405 0.5503 0.1443 0.063 Uiso 1 1 calc R . .
C26A C 0.87724(13) 0.4333(3) 0.25264(14) 0.0363(8) Uani 1 1 d . . .
H26D H 0.8637 0.5188 0.2704 0.055 Uiso 1 1 calc R B .
H26E H 0.9104 0.4659 0.2415 0.055 Uiso 1 1 calc R . .
H26F H 0.8904 0.3506 0.2820 0.055 Uiso 1 1 calc R . .
C27A C 1.09307(12) 0.3201(3) 0.34970(12) 0.0193(5) Uani 1 1 d . B .
C28A C 1.02698(14) 0.3088(3) 0.33858(15) 0.0297(7) Uani 1 1 d . . .
H28D H 1.0187 0.3673 0.3693 0.045 Uiso 1 1 calc R B .
H28E H 1.0163 0.2023 0.3406 0.045 Uiso 1 1 calc R . .
H28F H 1.0036 0.3497 0.2986 0.045 Uiso 1 1 calc R . .
C29A C 1.10549(14) 0.4901(3) 0.34732(13) 0.0343(7) Uani 1 1 d . . .
H29D H 1.0960 0.5433 0.3785 0.051 Uiso 1 1 calc R B .
H29E H 1.0809 0.5304 0.3077 0.051 Uiso 1 1 calc R . .
H29F H 1.1475 0.5052 0.3542 0.051 Uiso 1 1 calc R . .
C30A C 1.12825(13) 0.2634(4) 0.41387(13) 0.0299(7) Uani 1 1 d . . .
H30D H 1.1179 0.3245 0.4427 0.045 Uiso 1 1 calc R B .
H30E H 1.1709 0.2728 0.4226 0.045 Uiso 1 1 calc R . .
H30F H 1.1184 0.1569 0.4173 0.045 Uiso 1 1 calc R . .
C31A C 1.18393(13) 0.2740(3) 0.28428(12) 0.0254(6) Uani 1 1 d . B .
C32A C 1.23428(14) 0.2889(4) 0.34736(14) 0.0360(8) Uani 1 1 d . . .
H32D H 1.2706 0.3249 0.3428 0.054 Uiso 1 1 calc R B .
H32E H 1.2417 0.1898 0.3673 0.054 Uiso 1 1 calc R . .
H32F H 1.2223 0.3615 0.3717 0.054 Uiso 1 1 calc R . .
C33A C 1.20730(13) 0.1630(4) 0.24787(13) 0.0353(7) Uani 1 1 d . . .
H33D H 1.2443 0.2027 0.2461 0.053 Uiso 1 1 calc R B .
H33E H 1.1776 0.1528 0.2069 0.053 Uiso 1 1 calc R . .
H33F H 1.2147 0.0636 0.2676 0.053 Uiso 1 1 calc R . .
C34A C 1.17573(13) 0.4276(3) 0.25292(13) 0.0350(7) Uani 1 1 d . . .
H34D H 1.2135 0.4603 0.2509 0.053 Uiso 1 1 calc R B .
H34E H 1.1627 0.5024 0.2756 0.053 Uiso 1 1 calc R . .
H34F H 1.1457 0.4189 0.2121 0.053 Uiso 1 1 calc R . .
C35A C 1.10922(12) -0.0091(3) 0.30129(11) 0.0249(7) Uani 1 1 d . B .
C36A C 1.16710(13) -0.0704(3) 0.35039(15) 0.0375(8) Uani 1 1 d . . .
H36D H 1.1638 -0.1804 0.3544 0.056 Uiso 1 1 calc R B .
H36E H 1.1731 -0.0213 0.3889 0.056 Uiso 1 1 calc R . .
H36F H 1.2009 -0.0483 0.3388 0.056 Uiso 1 1 calc R . .
C37A C 1.10015(14) -0.0917(3) 0.24204(14) 0.0369(8) Uani 1 1 d . . .
H37D H 1.0986 -0.2014 0.2480 0.055 Uiso 1 1 calc R B .
H37E H 1.1333 -0.0683 0.2295 0.055 Uiso 1 1 calc R . .
H37F H 1.0628 -0.0581 0.2108 0.055 Uiso 1 1 calc R . .
C38A C 1.05613(12) -0.0555(3) 0.31781(14) 0.0330(8) Uani 1 1 d . . .
H38D H 1.0560 -0.1659 0.3227 0.050 Uiso 1 1 calc R B .
H38E H 1.0191 -0.0239 0.2857 0.050 Uiso 1 1 calc R . .
H38F H 1.0594 -0.0063 0.3556 0.050 Uiso 1 1 calc R . .
O1S O 0.73182(9) 1.2530(3) 0.44119(9) 0.0481(6) Uani 1 1 d . . .
C1S C 0.78765(15) 1.3039(4) 0.44465(16) 0.0505(10) Uani 1 1 d . . .
H1SA H 0.8182 1.2756 0.4841 0.061 Uiso 1 1 calc R . .
H1SB H 0.7874 1.4158 0.4410 0.061 Uiso 1 1 calc R . .
C2S C 0.80225(16) 1.2327(4) 0.39442(17) 0.0640(10) Uani 1 1 d . . .
H2SA H 0.8415 1.2669 0.3971 0.096 Uiso 1 1 calc R . .
H2SB H 0.7724 1.2630 0.3555 0.096 Uiso 1 1 calc R . .
H2SC H 0.8023 1.1219 0.3982 0.096 Uiso 1 1 calc R . .
C3S C 0.71291(16) 1.3160(4) 0.48482(16) 0.0505(9) Uani 1 1 d . . .
H3SA H 0.7100 1.4276 0.4800 0.061 Uiso 1 1 calc R . .
H3SB H 0.7423 1.2931 0.5255 0.061 Uiso 1 1 calc R . .
C4S C 0.65376(18) 1.2527(6) 0.4786(2) 0.0808(13) Uani 1 1 d . . .
H4SA H 0.6413 1.2968 0.5095 0.121 Uiso 1 1 calc R . .
H4SB H 0.6568 1.1422 0.4835 0.121 Uiso 1 1 calc R . .
H4SC H 0.6245 1.2775 0.4386 0.121 Uiso 1 1 calc R . .

loop_
_atom_site_aniso_label
_atom_site_aniso_U_11
_atom_site_aniso_U_22
_atom_site_aniso_U_33
_atom_site_aniso_U_23
_atom_site_aniso_U_13
_atom_site_aniso_U_12
Ta1 0.02486(5) 0.01390(4) 0.01694(4) 0.00008(4) 0.00603(4) 0.00039(4)
Si1 0.0171(3) 0.0249(4) 0.0282(3) -0.0040(3) 0.0052(3) -0.0029(2)
Si2 0.0178(3) 0.0185(3) 0.0159(3) 0.0005(2) 0.0056(2) -0.0012(2)
Si3 0.0237(3) 0.0189(3) 0.0177(3) -0.0003(2) 0.0085(3) -0.0003(3)
O1 0.0216(8) 0.0265(8) 0.0282(8) 0.0028(7) 0.0063(7) -0.0056(7)
O2 0.0236(8) 0.0225(8) 0.0217(8) 0.0036(7) 0.0086(7) 0.0028(7)
O3 0.0251(8) 0.0235(8) 0.0261(8) -0.0037(7) 0.0116(7) 0.0007(7)
C1 0.0519(19) 0.0194(14) 0.122(3) 0.0067(18) 0.034(2) 0.0034(14)
C2 0.058(3) 0.013(2) 0.069(4) 0.011(2) 0.011(3) -0.001(2)
C2' 0.058(6) 0.005(3) 0.056(5) 0.003(3) -0.005(4) -0.008(3)
C3 0.0251(12) 0.0476(17) 0.0319(12) 0.0023(12) 0.0030(10) 0.0048(11)
C4 0.0456(17) 0.0468(18) 0.0597(19) 0.0177(15) 0.0100(15) 0.0158(14)
C5 0.043(2) 0.079(3) 0.0323(17) 0.0087(16) 0.0028(16) 0.0000(16)
C6 0.0280(16) 0.078(2) 0.0402(17) 0.0030(18) -0.0030(14) -0.0007(16)
C7 0.0274(11) 0.0258(12) 0.0530(14) -0.0090(11) 0.0190(11) -0.0096(10)
C8 0.0342(14) 0.0272(14) 0.085(2) -0.0038(14) 0.0287(15) 0.0018(12)
C9 0.0504(16) 0.0525(18) 0.0751(18) -0.0368(15) 0.0372(14) -0.0181(14)
C10 0.0289(13) 0.0429(17) 0.0655(18) -0.0056(14) 0.0253(12) -0.0115(12)
C11 0.0209(11) 0.0361(14) 0.0277(11) -0.0052(10) 0.0048(9) -0.0004(10)
C12 0.0323(14) 0.0552(19) 0.0478(15) -0.0115(13) 0.0214(12) 0.0002(12)
C13 0.0347(15) 0.0519(18) 0.0351(14) 0.0025(13) 0.0067(12) -0.0060(13)
C14 0.0432(16) 0.0377(16) 0.0440(16) -0.0131(13) 0.0162(14) -0.0020(13)
C15 0.0264(13) 0.0226(12) 0.0300(13) 0.0043(10) 0.0054(11) -0.0028(10)
C16 0.061(2) 0.0202(12) 0.0336(15) -0.0085(11) 0.0043(15) -0.0065(13)
C17 0.0492(18) 0.0399(16) 0.0326(15) 0.0103(13) 0.0082(14) -0.0154(14)
C18 0.0554(19) 0.0254(13) 0.0298(14) 0.0062(11) 0.0017(14) 0.0100(13)
C19 0.0228(11) 0.0347(14) 0.0245(11) -0.0020(10) 0.0111(9) 0.0004(10)
C20 0.0621(17) 0.0278(13) 0.0349(13) -0.0085(11) 0.0244(13) 0.0048(13)
C21 0.0351(15) 0.067(2) 0.0216(12) -0.0015(12) 0.0141(11) 0.0109(13)
C22 0.0318(13) 0.0467(15) 0.0150(10) -0.0006(11) 0.0083(10) 0.0030(12)
C23 0.0222(11) 0.0353(13) 0.0233(11) -0.0031(10) 0.0120(9) -0.0058(11)
C24 0.0216(13) 0.0521(17) 0.0282(12) -0.0103(12) 0.0050(10) -0.0100(12)
C25 0.0424(14) 0.0369(15) 0.0324(12) -0.0039(11) 0.0224(11) -0.0144(12)
C26 0.0456(15) 0.0491(17) 0.0412(14) -0.0047(13) 0.0270(12) 0.0056(14)
C27 0.0303(14) 0.0455(16) 0.0250(12) -0.0078(11) 0.0118(11) -0.0122(12)
C28 0.0320(16) 0.087(2) 0.0281(14) -0.0167(15) 0.0093(12) -0.0224(16)
C29 0.079(2) 0.0359(15) 0.0454(15) -0.0062(13) 0.0301(15) -0.0290(15)
C30 0.0408(16) 0.061(2) 0.0348(15) -0.0091(13) 0.0204(13) -0.0191(14)
C31 0.0284(13) 0.0380(14) 0.0249(12) 0.0009(11) 0.0045(11) 0.0098(12)
C32 0.0480(18) 0.0555(18) 0.0221(12) 0.0051(13) 0.0047(12) 0.0052(15)
C33 0.0178(14) 0.077(2) 0.054(2) -0.0093(18) -0.0002(14) -0.0016(15)
C34 0.064(2) 0.0493(19) 0.0389(16) 0.0136(14) 0.0141(15) 0.0261(16)
C35 0.0427(13) 0.0188(11) 0.0332(12) 0.0028(9) 0.0235(11) 0.0049(10)
C36 0.0580(16) 0.0261(13) 0.0431(14) -0.0034(11) 0.0302(13) 0.0034(12)
C37 0.0577(17) 0.0308(15) 0.0558(16) -0.0037(13) 0.0314(14) -0.0085(13)
C38 0.0559(18) 0.0411(16) 0.0474(16) 0.0163(13) 0.0218(14) 0.0179(14)
Ta1A 0.02303(5) 0.01311(4) 0.01720(4) 0.00027(4) 0.00749(4) 0.00034(4)
Si1A 0.0209(3) 0.0176(3) 0.0181(3) 0.0004(2) 0.0087(3) 0.0008(3)
Si2A 0.0205(4) 0.0211(4) 0.0278(4) -0.0030(3) 0.0100(3) 0.0001(3)
Si3A 0.0199(4) 0.0183(3) 0.0152(3) -0.0002(2) 0.0070(3) -0.0005(2)
O1A 0.0307(10) 0.0274(8) 0.0174(8) -0.0013(8) 0.0130(7) 0.0031(8)
O2A 0.0181(9) 0.0240(8) 0.0266(9) -0.0007(8) 0.0065(7) -0.0045(8)
O3A 0.0185(9) 0.0296(8) 0.0130(8) 0.0044(7) 0.0031(7) 0.0012(8)
C1A 0.050(2) 0.0170(18) 0.066(3) 0.0032(18) 0.035(2) 0.0011(17)
C2A 0.057(2) 0.0184(19) 0.108(4) 0.010(2) 0.058(2) 0.0049(18)
C1A' 0.021(5) 0.020(4) 0.045(6) 0.003(4) -0.017(4) 0.000(4)
C2A' 0.082(7) 0.011(3) 0.010(3) 0.002(3) -0.004(4) -0.016(4)
C3A 0.0249(14) 0.0356(14) 0.0226(12) -0.0058(11) 0.0112(11) -0.0061(11)
C4A 0.0506(17) 0.0407(16) 0.0443(16) -0.0124(13) 0.0248(14) -0.0225(13)
C5A 0.0270(17) 0.085(2) 0.0291(16) -0.0117(18) 0.0039(14) 0.0047(18)
C6A 0.0278(15) 0.068(2) 0.0286(14) -0.0090(13) 0.0182(12) -0.0040(13)
C7A 0.0486(15) 0.0223(12) 0.0381(14) 0.0022(10) 0.0304(12) 0.0044(11)
C8A 0.0728(17) 0.0200(12) 0.0599(16) 0.0010(11) 0.0501(14) -0.0070(13)
C9A 0.0711(18) 0.0473(17) 0.0567(17) 0.0263(14) 0.0450(14) 0.0378(15)
C10A 0.0662(18) 0.0245(13) 0.0554(17) -0.0139(12) 0.0412(14) -0.0045(13)
C11A 0.0251(13) 0.0288(13) 0.0221(12) 0.0011(10) 0.0057(10) 0.0024(10)
C12A 0.0326(14) 0.0486(17) 0.0198(12) 0.0043(12) 0.0064(11) 0.0085(13)
C13A 0.0305(16) 0.065(2) 0.0398(16) -0.0135(15) 0.0120(13) -0.0041(14)
C14A 0.0415(15) 0.0458(17) 0.0405(16) 0.0151(13) 0.0180(13) 0.0260(13)
C15A 0.0202(10) 0.0221(11) 0.0469(13) -0.0011(10) 0.0149(10) -0.0013(9)
C16A 0.0360(14) 0.0408(16) 0.0444(14) 0.0143(12) 0.0134(12) 0.0039(12)
C17A 0.0353(16) 0.0236(13) 0.070(2) 0.0077(13) 0.0269(15) 0.0019(12)
C18A 0.0383(14) 0.0305(14) 0.0670(18) -0.0042(13) 0.0300(13) -0.0100(12)
C19A 0.0160(11) 0.0526(17) 0.0301(11) -0.0073(11) 0.0055(9) -0.0002(10)
C20A 0.0380(19) 0.071(2) 0.0266(15) 0.0040(14) 0.0108(14) 0.0102(15)
C21A 0.0375(15) 0.063(2) 0.0427(14) -0.0259(14) 0.0165(12) -0.0122(14)
C22A 0.0231(15) 0.081(3) 0.0374(16) -0.0107(15) 0.0043(12) 0.0052(14)
C23A 0.0284(12) 0.0250(12) 0.0346(12) -0.0045(10) 0.0135(10) 0.0022(9)
C24A 0.0381(14) 0.0389(14) 0.0411(14) -0.0012(12) 0.0230(11) 0.0097(12)
C25A 0.0468(15) 0.0285(14) 0.0562(16) 0.0020(12) 0.0264(13) 0.0076(12)
C26A 0.0357(16) 0.0310(14) 0.0417(16) -0.0161(13) 0.0137(14) 0.0008(12)
C27A 0.0249(12) 0.0215(11) 0.0130(10) -0.0028(8) 0.0086(9) -0.0029(9)
C28A 0.0270(14) 0.0326(16) 0.0341(15) 0.0010(11) 0.0166(12) 0.0066(10)
C29A 0.0480(16) 0.0250(13) 0.0362(14) -0.0097(11) 0.0232(12) -0.0024(12)
C30A 0.0254(13) 0.0411(15) 0.0227(12) -0.0035(12) 0.0083(10) -0.0029(12)
C31A 0.0232(13) 0.0326(13) 0.0225(11) -0.0068(10) 0.0109(10) -0.0029(11)
C32A 0.0236(14) 0.0543(19) 0.0317(14) -0.0034(12) 0.0123(11) -0.0071(12)
C33A 0.0236(13) 0.0610(19) 0.0231(12) -0.0036(12) 0.0108(11) 0.0024(13)
C34A 0.0364(14) 0.0465(17) 0.0286(13) 0.0020(12) 0.0195(11) -0.0140(13)
C35A 0.0318(15) 0.0211(12) 0.0168(11) -0.0008(9) 0.0034(11) 0.0043(10)
C36A 0.0339(16) 0.0311(15) 0.0417(18) 0.0055(13) 0.0075(14) 0.0102(12)
C37A 0.0444(18) 0.0276(14) 0.0362(16) -0.0051(12) 0.0124(14) 0.0063(12)
C38A 0.0327(15) 0.0257(13) 0.0389(16) 0.0049(12) 0.0114(13) -0.0091(12)
O1S 0.0398(12) 0.0491(11) 0.0493(13) -0.0073(10) 0.0098(10) -0.0115(11)
C1S 0.0401(18) 0.047(2) 0.0569(19) -0.0008(15) 0.0099(15) 0.0007(14)
C2S 0.055(2) 0.061(2) 0.077(2) -0.005(2) 0.0261(19) 0.0023(17)
C3S 0.054(2) 0.048(2) 0.0479(18) -0.0009(14) 0.0178(16) 0.0021(15)
C4S 0.071(3) 0.090(3) 0.095(3) -0.027(3) 0.047(2) -0.025(2)

loop_
_atom_type_symbol
_atom_type_description
_atom_type_scat_dispersion_real
_atom_type_scat_dispersion_imag
_atom_type_scat_source
C C 0.0033 0.0016 'International Tables Vol C Tables 4.2.6.8 and 6.1.1.4'
H H 0.0000 0.0000 'International Tables Vol C Tables 4.2.6.8 and 6.1.1.4'
O O 0.0106 0.0060 'International Tables Vol C Tables 4.2.6.8 and 6.1.1.4'
Si Si 0.0817 0.0704 'International Tables Vol C Tables 4.2.6.8 and 6.1.1.4'
Ta Ta -0.7052 6.5227 'International Tables Vol C Tables 4.2.6.8 and 6.1.1.4'

loop_
_geom_angle_atom_site_label_1
_geom_angle_atom_site_label_2
_geom_angle_atom_site_label_3
_geom_angle
O3 Ta1 O1 114.30(8)
O3 Ta1 O2 111.85(8)
O1 Ta1 O2 106.23(8)
O3 Ta1 C2' 123.1(3)
O1 Ta1 C2' 105.5(3)
O2 Ta1 C2' 92.9(2)
O3 Ta1 C1 101.46(14)
O1 Ta1 C1 94.48(12)
O2 Ta1 C1 127.73(12)
C2' Ta1 C1 34.9(2)
O3 Ta1 C2 97.88(19)
O1 Ta1 C2 130.25(19)
O2 Ta1 C2 94.54(15)
C2' Ta1 C2 27.2(3)
C1 Ta1 C2 40.34(17)
O1 Si1 C3 107.60(12)
O1 Si1 C7 104.58(10)
C3 Si1 C7 113.07(12)
O1 Si1 C11 106.95(10)
C3 Si1 C11 111.20(12)
C7 Si1 C11 112.89(12)
O2 Si2 C15 104.46(10)
O2 Si2 C19 107.16(11)
C15 Si2 C19 113.41(13)
O2 Si2 C23 109.09(11)
C15 Si2 C23 111.77(13)
C19 Si2 C23 110.60(12)
O3 Si3 C27 106.33(11)
O3 Si3 C35 104.43(11)
C27 Si3 C35 112.82(13)
O3 Si3 C31 107.60(12)
C27 Si3 C31 112.19(13)
C35 Si3 C31 112.80(12)
Si1 O1 Ta1 168.18(11)
Si2 O2 Ta1 170.80(12)
Si3 O3 Ta1 173.25(11)
C2' C1 C2 42.1(5)
C2' C1 Ta1 71.5(3)
C2 C1 Ta1 71.6(2)
C1 C2 Ta1 68.1(2)
C1 C2' Ta1 73.6(4)
C5 C3 C4 105.0(3)
C5 C3 C6 108.1(2)
C4 C3 C6 107.3(2)
C5 C3 Si1 110.5(2)
C4 C3 Si1 112.48(19)
C6 C3 Si1 113.0(2)
C8 C7 C10 108.6(2)
C8 C7 C9 105.7(2)
C10 C7 C9 106.4(2)
C8 C7 Si1 111.34(17)
C10 C7 Si1 113.31(18)
C9 C7 Si1 111.04(19)
C14 C11 C13 107.3(2)
C14 C11 C12 108.1(2)
C13 C11 C12 106.6(2)
C14 C11 Si1 112.0(2)
C13 C11 Si1 110.77(19)
C12 C11 Si1 111.79(17)
C18 C15 C16 108.3(2)
C18 C15 C17 107.3(2)
C16 C15 C17 106.3(2)
C18 C15 Si2 114.14(18)
C16 C15 Si2 110.51(18)
C17 C15 Si2 109.91(19)
C20 C19 C21 105.7(2)
C20 C19 C22 107.0(2)
C21 C19 C22 108.1(2)
C20 C19 Si2 113.3(2)
C21 C19 Si2 109.35(18)
C22 C19 Si2 113.07(19)
C24 C23 C25 107.7(2)
C24 C23 C26 107.8(2)
C25 C23 C26 107.6(2)
C24 C23 Si2 111.9(2)
C25 C23 Si2 110.58(19)
C26 C23 Si2 111.0(2)
C30 C27 C28 107.6(3)
C30 C27 C29 107.5(3)
C28 C27 C29 107.2(3)
C30 C27 Si3 113.5(2)
C28 C27 Si3 110.5(2)
C29 C27 Si3 110.3(2)
C32 C31 C34 109.2(3)
C32 C31 C33 106.7(3)
C34 C31 C33 106.3(3)
C32 C31 Si3 112.2(2)
C34 C31 Si3 110.79(19)
C33 C31 Si3 111.4(2)
C36 C35 C37 109.4(2)
C36 C35 C38 107.0(2)
C37 C35 C38 105.8(2)
C36 C35 Si3 113.33(18)
C37 C35 Si3 110.46(19)
C38 C35 Si3 110.59(18)
O3A Ta1A O1A 114.09(8)
O3A Ta1A O2A 108.40(8)
O1A Ta1A O2A 109.37(8)
O3A Ta1A C2A 109.93(16)
O1A Ta1A C2A 118.81(17)
O2A Ta1A C2A 94.06(14)
O3A Ta1A C1A' 91.3(3)
O1A Ta1A C1A' 118.6(4)
O2A Ta1A C1A' 113.7(4)
C2A Ta1A C1A' 23.1(3)
O3A Ta1A C2A' 132.1(2)
O1A Ta1A C2A' 96.8(3)
O2A Ta1A C2A' 93.3(3)
C2A Ta1A C2A' 24.1(2)
C1A' Ta1A C2A' 40.9(3)
O3A Ta1A C1A 98.84(14)
O1A Ta1A C1A 93.84(15)
O2A Ta1A C1A 131.73(14)
C2A Ta1A C1A 38.41(18)
C1A' Ta1A C1A 25.1(4)
C2A' Ta1A C1A 40.9(3)
O1A Si1A C7A 105.49(12)
O1A Si1A C11A 107.82(12)
C7A Si1A C11A 112.67(12)
O1A Si1A C3A 106.67(11)
C7A Si1A C3A 112.86(13)
C11A Si1A C3A 110.88(13)
O2A Si2A C15A 105.17(10)
O2A Si2A C23A 109.28(10)
C15A Si2A C23A 112.26(12)
O2A Si2A C19A 106.46(11)
C15A Si2A C19A 112.50(12)
C23A Si2A C19A 110.80(11)
O3A Si3A C31A 108.36(11)
O3A Si3A C35A 105.42(10)
C31A Si3A C35A 112.64(13)
O3A Si3A C27A 106.25(11)
C31A Si3A C27A 111.26(12)
C35A Si3A C27A 112.45(12)
Si1A O1A Ta1A 170.95(12)
Si2A O2A Ta1A 170.46(12)
Si3A O3A Ta1A 171.81(13)
C2A C1A Ta1A 68.8(3)
C1A C2A Ta1A 72.8(3)
C2A' C1A' Ta1A 71.8(5)
C1A' C2A' Ta1A 67.3(5)
C4A C3A C5A 105.2(3)
C4A C3A C6A 108.9(3)
C5A C3A C6A 108.2(3)
C4A C3A Si1A 111.7(2)
C5A C3A Si1A 109.8(2)
C6A C3A Si1A 112.8(2)
C10A C7A C9A 107.8(2)
C10A C7A C8A 107.1(2)
C9A C7A C8A 106.2(2)
C10A C7A Si1A 113.5(2)
C9A C7A Si1A 111.6(2)
C8A C7A Si1A 110.27(19)
C13A C11A C14A 106.4(2)
C13A C11A C12A 107.3(2)
C14A C11A C12A 107.7(2)
C13A C11A Si1A 112.5(2)
C14A C11A Si1A 110.98(19)
C12A C11A Si1A 111.66(19)
C17A C15A C16A 105.6(2)
C17A C15A C18A 107.1(2)
C16A C15A C18A 107.1(2)
C17A C15A Si2A 111.25(19)
C16A C15A Si2A 111.72(17)
C18A C15A Si2A 113.58(17)
C20A C19A C21A 106.6(2)
C20A C19A C22A 108.3(2)
C21A C19A C22A 106.8(2)
C20A C19A Si2A 109.66(19)
C21A C19A Si2A 110.54(18)
C22A C19A Si2A 114.5(2)
C26A C23A C25A 105.8(2)
C26A C23A C24A 108.4(2)
C25A C23A C24A 106.4(2)
C26A C23A Si2A 110.93(17)
C25A C23A Si2A 112.46(18)
C24A C23A Si2A 112.51(17)
C28A C27A C30A 107.9(2)
C28A C27A C29A 105.4(2)
C30A C27A C29A 108.1(2)
C28A C27A Si3A 110.56(18)
C30A C27A Si3A 112.41(19)
C29A C27A Si3A 112.1(2)
C34A C31A C33A 106.9(3)
C34A C31A C32A 108.3(2)
C33A C31A C32A 106.2(2)
C34A C31A Si3A 110.7(2)
C33A C31A Si3A 112.7(2)
C32A C31A Si3A 111.8(2)
C37A C35A C38A 105.5(2)
C37A C35A C36A 108.1(2)
C38A C35A C36A 108.7(2)
C37A C35A Si3A 109.82(19)
C38A C35A Si3A 111.41(19)
C36A C35A Si3A 112.96(18)
C1S O1S C3S 114.1(3)
O1S C1S C2S 109.3(3)
O1S C3S C4S 110.3(3)

loop_
_geom_bond_atom_site_label_1
_geom_bond_atom_site_label_2
_geom_bond_distance
Ta1 O3 1.8732(19)
Ta1 O1 1.9058(19)
Ta1 O2 1.9105(16)
Ta1 C2' 2.110(7)
Ta1 C1 2.135(3)
Ta1 C2 2.183(5)
Si1 O1 1.676(2)
Si1 C3 1.917(3)
Si1 C7 1.910(3)
Si1 C11 1.936(3)
Si2 O2 1.6633(17)
Si2 C15 1.919(3)
Si2 C19 1.918(3)
Si2 C23 1.928(3)
Si3 O3 1.677(2)
Si3 C27 1.918(3)
Si3 C35 1.919(3)
Si3 C31 1.928(3)
C1 C2' 1.272(9)
C1 C2 1.489(7)
C3 C5 1.541(5)
C3 C4 1.551(4)
C3 C6 1.556(4)
C7 C8 1.541(4)
C7 C10 1.551(4)
C7 C9 1.552(4)
C11 C14 1.530(4)
C11 C13 1.547(4)
C11 C12 1.557(4)
C15 C18 1.540(4)
C15 C16 1.535(4)
C15 C17 1.558(4)
C19 C20 1.513(4)
C19 C21 1.548(4)
C19 C22 1.556(4)
C23 C24 1.544(3)
C23 C25 1.552(4)
C23 C26 1.536(4)
C27 C30 1.541(5)
C27 C28 1.538(4)
C27 C29 1.549(4)
C31 C32 1.540(4)
C31 C34 1.544(4)
C31 C33 1.542(5)
C35 C36 1.543(4)
C35 C37 1.538(4)
C35 C38 1.558(4)
Ta1A O3A 1.8904(16)
Ta1A O1A 1.8839(18)
Ta1A O2A 1.9161(19)
Ta1A C2A 2.115(4)
Ta1A C1A' 2.137(9)
Ta1A C2A' 2.200(9)
Ta1A C1A 2.167(4)
Si1A O1A 1.667(2)
Si1A C7A 1.907(3)
Si1A C11A 1.916(3)
Si1A C3A 1.940(3)
Si2A O2A 1.657(2)
Si2A C15A 1.909(3)
Si2A C23A 1.928(3)
Si2A C19A 1.922(3)
Si3A O3A 1.6794(17)
Si3A C31A 1.919(3)
Si3A C35A 1.926(3)
Si3A C27A 1.927(3)
C1A C2A 1.409(7)
C1A' C2A' 1.517(13)
C3A C4A 1.515(4)
C3A C5A 1.548(4)
C3A C6A 1.542(4)
C7A C10A 1.532(4)
C7A C9A 1.546(4)
C7A C8A 1.564(4)
C11A C13A 1.530(4)
C11A C14A 1.542(4)
C11A C12A 1.560(4)
C15A C17A 1.535(4)
C15A C16A 1.530(4)
C15A C18A 1.556(4)
C19A C20A 1.540(5)
C19A C21A 1.548(4)
C19A C22A 1.549(4)
C23A C26A 1.521(4)
C23A C25A 1.535(4)
C23A C24A 1.547(4)
C27A C28A 1.529(4)
C27A C30A 1.536(4)
C27A C29A 1.534(4)
C31A C34A 1.525(4)
C31A C33A 1.552(4)
C31A C32A 1.553(4)
C35A C37A 1.536(4)
C35A C38A 1.539(4)
C35A C36A 1.554(4)
O1S C1S 1.401(4)
O1S C3S 1.404(4)
C1S C2S 1.512(5)
C3S C4S 1.495(5)
